data_4119887
loop_
_publ_author_name
'Miguel Clemente-Le\'on'
'Eugenio Coronado'
'Maurici L\'opez-Jord\`a'
'Jo\~ao C. Waerenborgh'
'C\'edric Desplanches'
'Hongfeng Wang'
'Jean-Fran\,cois L\'etard'
'Andreas Hauser'
'Antoine Tissot'

_publ_section_title
;
 Stimuli Responsive Hybrid Magnets: Tuning the Photoinduced Spin-Crossover
 in Fe(III) Complexes Inserted into Layered Magnets
;
_journal_name_full 'Journal of the American Chemical Society'
_journal_page_first 8655
_journal_page_last 8667
_journal_paper_doi 10.1021/ja402674x
_journal_volume 135
_journal_year 2013
_chemical_formula_sum 'C27 H25 Cl3 Cr Fe Mn N4 O14'
_chemical_formula_weight 898.65
_chemical_name_systematic
;
 ?
;
_space_group_IT_number 14
_symmetry_cell_setting monoclinic
_symmetry_space_group_name_Hall '-P 2ybc'
_symmetry_space_group_name_H-M 'P 1 21/c 1'
_atom_sites_solution_hydrogens geom
_atom_sites_solution_primary direct
_atom_sites_solution_secondary difmap
_audit_creation_method SHELXL-97
_cell_angle_alpha 90.00
_cell_angle_beta 111.480(15)
_cell_angle_gamma 90.00
_cell_formula_units_Z 4
_cell_length_a 12.1519(17)
_cell_length_b 31.939(4)
_cell_length_c 9.4867(12)
_cell_measurement_reflns_used 2381
_cell_measurement_temperature 300(2)
_cell_measurement_theta_max 28.2733
_cell_measurement_theta_min 2.9916
_cell_volume 3426.2(9)
_computing_structure_refinement 'SHELXL-97 (Sheldrick, 1997)'
_diffrn_ambient_temperature 300(2)
_diffrn_detector_area_resol_mean 16.0267
_diffrn_measured_fraction_theta_full 0.998
_diffrn_measured_fraction_theta_max 0.957
_diffrn_measurement_device_type 'SuperNova, Single source at offset), Sapphire3'
_diffrn_measurement_method '\w scan'
_diffrn_radiation_monochromator mirror
_diffrn_radiation_source 'SuperNova (Mo) x-ray Source'
_diffrn_radiation_type 'Mo K\a'
_diffrn_radiation_wavelength 0.7107
_diffrn_reflns_av_R_equivalents 0.2370
_diffrn_reflns_av_sigmaI/netI 0.6176
_diffrn_reflns_limit_h_max 16
_diffrn_reflns_limit_h_min -15
_diffrn_reflns_limit_k_max 42
_diffrn_reflns_limit_k_min -42
_diffrn_reflns_limit_l_max 12
_diffrn_reflns_limit_l_min -12
_diffrn_reflns_number 45346
_diffrn_reflns_theta_full 25.00
_diffrn_reflns_theta_max 28.36
_diffrn_reflns_theta_min 3.00
_exptl_absorpt_coefficient_mu 1.399
_exptl_absorpt_correction_T_max 0.9592
_exptl_absorpt_correction_T_min 0.8728
_exptl_absorpt_correction_type multi-scan
_exptl_absorpt_process_details
;
CrysAlisPro, Oxford Diffraction Ltd.,
Version 1.171.33.66 (release 28-04-2010 CrysAlis171 .NET)
(compiled Apr 28 2010,14:27:37)
empirical absorption correction using spherical harmonics,
 implemented in SCALE3 ABSPACK scaling algorithm.
;
_exptl_crystal_colour blsck
_exptl_crystal_density_diffrn 1.742
_exptl_crystal_description prism
_exptl_crystal_F_000 1812
_exptl_crystal_size_max 0.10
_exptl_crystal_size_mid 0.05
_exptl_crystal_size_min 0.03
_refine_diff_density_max 0.378
_refine_diff_density_min -0.347
_refine_diff_density_rms 0.074
_refine_ls_extinction_method none
_refine_ls_goodness_of_fit_ref 0.577
_refine_ls_hydrogen_treatment constr
_refine_ls_matrix_type full
_refine_ls_number_parameters 252
_refine_ls_number_reflns 8222
_refine_ls_number_restraints 0
_refine_ls_restrained_S_all 0.577
_refine_ls_R_factor_all 0.2675
_refine_ls_R_factor_gt 0.0510
_refine_ls_shift/su_max 0.014
_refine_ls_shift/su_mean 0.001
_refine_ls_structure_factor_coef Fsqd
_refine_ls_weighting_details 'calc w=1/[\s^2^(Fo^2^)+(0.0310P)^2^+0.0000P] where P=(Fo^2^+2Fc^2^)/3'
_refine_ls_weighting_scheme calc
_refine_ls_wR_factor_gt 0.0869
_refine_ls_wR_factor_ref 0.1078
_reflns_number_gt 1757
_reflns_number_total 8222
_reflns_threshold_expression >2sigma(I)
_cod_data_source_file ja402674x_si_006.cif
_cod_data_source_block new
_cod_original_cell_volume 3426.2(8)
_cod_database_code 4119887

loop_
_symmetry_equiv_pos_as_xyz
'x, y, z'
'-x, y+1/2, -z+1/2'
'-x, -y, -z'
'x, -y-1/2, z-1/2'

loop_
_atom_site_label
_atom_site_type_symbol
_atom_site_fract_x
_atom_site_fract_y
_atom_site_fract_z
_atom_site_U_iso_or_equiv
_atom_site_adp_type
_atom_site_occupancy
_atom_site_symmetry_multiplicity
_atom_site_calc_flag
_atom_site_refinement_flags
_atom_site_disorder_assembly
_atom_site_disorder_group
C1 C 0.5729(6) 0.0492(2) 0.3774(8) 0.061(2) Uiso 1 1 d . A .
C2 C 0.6139(6) 0.0252(2) 0.2843(8) 0.068(2) Uiso 1 1 d . . .
H2 H 0.6897 0.0289 0.2838 0.082 Uiso 1 1 calc R . .
C3 C 0.5377(7) -0.0045(2) 0.1924(8) 0.078(2) Uiso 1 1 d . . .
H3 H 0.5630 -0.0212 0.1298 0.093 Uiso 1 1 calc R . .
C4 C 0.4260(7) -0.0097(2) 0.1922(8) 0.084(3) Uiso 1 1 d . . .
H4 H 0.3759 -0.0294 0.1280 0.101 Uiso 1 1 calc R . .
C5 C 0.3875(6) 0.0135(2) 0.2846(7) 0.068(2) Uiso 1 1 d . . .
H5 H 0.3116 0.0093 0.2839 0.082 Uiso 1 1 calc R . .
C6 C 0.4596(6) 0.0435(2) 0.3801(7) 0.0518(19) Uiso 1 1 d . . .
C7 C 0.4135(6) 0.0667(2) 0.4753(7) 0.056(2) Uiso 1 1 d . . .
H7 H 0.3392 0.0592 0.4737 0.068 Uiso 1 1 calc R . .
C8 C 0.4054(6) 0.1174(2) 0.6513(7) 0.072(2) Uiso 1 1 d . . .
H8A H 0.4174 0.1013 0.7425 0.086 Uiso 1 1 calc R . .
H8B H 0.3212 0.1183 0.5925 0.086 Uiso 1 1 calc R . .
C9 C 0.4497(6) 0.1599(2) 0.6923(7) 0.074(2) Uiso 1 1 d . A .
H9A H 0.4305 0.1692 0.7780 0.088 Uiso 1 1 calc R . .
H9B H 0.4104 0.1785 0.6080 0.088 Uiso 1 1 calc R . .
C10A C 0.6354(12) 0.1433(4) 0.8860(11) 0.064(4) Uiso 0.690(18) 1 d P A 1
H10A H 0.5916 0.1188 0.8966 0.076 Uiso 0.690(18) 1 calc PR A 1
H10B H 0.6390 0.1632 0.9646 0.076 Uiso 0.690(18) 1 calc PR A 1
C11A C 0.7656(12) 0.1304(4) 0.8972(11) 0.059(4) Uiso 0.690(18) 1 d P A 1
H11A H 0.8125 0.1555 0.9048 0.071 Uiso 0.690(18) 1 calc PR A 1
H11B H 0.8033 0.1139 0.9880 0.071 Uiso 0.690(18) 1 calc PR A 1
C10B C 0.699(3) 0.1650(10) 0.877(3) 0.085(11) Uiso 0.310(18) 1 d P A 2
H10C H 0.7653 0.1753 0.8533 0.101 Uiso 0.310(18) 1 calc PR A 2
H10D H 0.6914 0.1805 0.9608 0.101 Uiso 0.310(18) 1 calc PR A 2
C11B C 0.700(3) 0.1180(8) 0.898(2) 0.057(9) Uiso 0.310(18) 1 d P A 2
H11C H 0.6217 0.1062 0.8708 0.068 Uiso 0.310(18) 1 calc PR A 2
H11D H 0.7496 0.1094 0.9997 0.068 Uiso 0.310(18) 1 calc PR A 2
C12A C 0.8724(8) 0.1072(4) 0.7237(15) 0.051(4) Uiso 0.690(18) 1 d P A 1
H12A H 0.9429 0.0994 0.8088 0.061 Uiso 0.690(18) 1 calc PR A 1
H12B H 0.8620 0.0878 0.6411 0.061 Uiso 0.690(18) 1 calc PR A 1
C13A C 0.8814(10) 0.1514(4) 0.6750(15) 0.066(5) Uiso 0.690(18) 1 d P A 1
H13A H 0.8912 0.1709 0.7572 0.079 Uiso 0.690(18) 1 calc PR A 1
H13B H 0.9473 0.1545 0.6413 0.079 Uiso 0.690(18) 1 calc PR A 1
C12B C 0.8683(17) 0.1250(9) 0.795(3) 0.040(8) Uiso 0.310(18) 1 d P A 2
H12C H 0.9309 0.1063 0.8547 0.048 Uiso 0.310(18) 1 calc PR A 2
H12D H 0.8749 0.1508 0.8516 0.048 Uiso 0.310(18) 1 calc PR A 2
C13B C 0.882(2) 0.1347(10) 0.639(3) 0.054(9) Uiso 0.310(18) 1 d P A 2
H13C H 0.9513 0.1519 0.6542 0.065 Uiso 0.310(18) 1 calc PR A 2
H13D H 0.8887 0.1090 0.5883 0.065 Uiso 0.310(18) 1 calc PR A 2
C14 C 0.7673(6) 0.1818(2) 0.4416(7) 0.055(2) Uiso 1 1 d . A .
H14 H 0.8407 0.1903 0.4423 0.066 Uiso 1 1 calc R . .
C15 C 0.6693(6) 0.19656(19) 0.3224(7) 0.0425(18) Uiso 1 1 d . . .
C16 C 0.6853(6) 0.2225(2) 0.2120(7) 0.065(2) Uiso 1 1 d . . .
H16 H 0.7615 0.2290 0.2184 0.078 Uiso 1 1 calc R . .
C17 C 0.5911(7) 0.2381(2) 0.0957(8) 0.078(2) Uiso 1 1 d . . .
H17 H 0.6042 0.2539 0.0209 0.093 Uiso 1 1 calc R . .
C18 C 0.4785(6) 0.2313(2) 0.0865(7) 0.067(2) Uiso 1 1 d . . .
H18 H 0.4156 0.2435 0.0089 0.080 Uiso 1 1 calc R . .
C19 C 0.4576(6) 0.2063(2) 0.1926(7) 0.057(2) Uiso 1 1 d . . .
H19 H 0.3807 0.2012 0.1868 0.068 Uiso 1 1 calc R . .
C20 C 0.5530(6) 0.1889(2) 0.3079(7) 0.0507(19) Uiso 1 1 d . A .
C21 C 1.1487(5) 0.24064(18) 0.5817(7) 0.0348(17) Uiso 1 1 d . . .
C22 C 1.0322(5) 0.26317(18) 0.4806(6) 0.0321(16) Uiso 1 1 d . . .
C23 C 1.0012(5) 0.1280(2) 0.2980(6) 0.0336(16) Uiso 1 1 d . . .
C24 C 1.1134(5) 0.1216(2) 0.2588(6) 0.0310(16) Uiso 1 1 d . . .
C25 C 1.0640(5) 0.00762(19) 0.5515(7) 0.0395(18) Uiso 1 1 d . . .
C26 C 1.0517(5) -0.01459(18) 0.0452(7) 0.0323(16) Uiso 1 1 d . . .
N1 N 0.4666(4) 0.09722(16) 0.5633(6) 0.0526(16) Uiso 1 1 d . . .
N2 N 0.5776(5) 0.16261(18) 0.7313(6) 0.0687(18) Uiso 1 1 d . . .
H2A H 0.6005 0.1898 0.7321 0.082 Uiso 1 1 calc R A 1
N3 N 0.7621(4) 0.10713(17) 0.7699(5) 0.0573(16) Uiso 1 1 d . . .
H3A H 0.7475 0.0800 0.7871 0.069 Uiso 1 1 calc R A 1
N4 N 0.7682(5) 0.15829(18) 0.5495(6) 0.0586(16) Uiso 1 1 d . . .
O1 O 0.6468(4) 0.07864(15) 0.4632(5) 0.0741(15) Uiso 1 1 d . . .
O2 O 0.5260(4) 0.16418(13) 0.4054(5) 0.0603(13) Uiso 1 1 d . . .
O3 O 1.1889(3) 0.24917(11) 0.7150(4) 0.0417(11) Uiso 1 1 d . . .
O4 O 0.9896(3) 0.28710(12) 0.5508(4) 0.0398(11) Uiso 1 1 d . . .
O5 O 1.1883(3) 0.21514(12) 0.5103(4) 0.0434(11) Uiso 1 1 d . . .
O6 O 0.9935(3) 0.25568(12) 0.3430(4) 0.0407(11) Uiso 1 1 d . . .
O7 O 0.9750(3) 0.16486(13) 0.3154(4) 0.0420(11) Uiso 1 1 d . . .
O8 O 1.1687(3) 0.15364(12) 0.2536(4) 0.0412(11) Uiso 1 1 d . . .
O9 O 0.9449(3) 0.09599(12) 0.3021(4) 0.0399(11) Uiso 1 1 d . . .
O10 O 1.1381(3) 0.08497(12) 0.2385(4) 0.0384(11) Uiso 1 1 d . . .
O11 O 1.1149(3) 0.03005(12) 0.4874(4) 0.0409(11) Uiso 1 1 d . . .
O12 O 1.0988(3) -0.00311(12) 0.6856(4) 0.0407(11) Uiso 1 1 d . . .
O13 O 1.0935(3) -0.00888(11) 0.1832(4) 0.0394(11) Uiso 1 1 d . . .
O14 O 1.0835(3) -0.04118(12) -0.0274(4) 0.0421(11) Uiso 1 1 d . . .
C1S C 0.2673(6) 0.1107(2) -0.0060(7) 0.057(2) Uiso 1 1 d . . .
H1S H 0.2468 0.1118 0.0848 0.069 Uiso 1 1 calc R . .
Cl1 Cl 0.19596(18) 0.06811(7) -0.1131(2) 0.0990(8) Uani 1 1 d . . .
Cl2 Cl 0.41833(16) 0.10618(6) 0.0509(2) 0.0719(6) Uani 1 1 d . . .
Cl3 Cl 0.21593(17) 0.15741(6) -0.1112(2) 0.0868(7) Uani 1 1 d . . .
Cr1 Cr 1.08823(8) 0.20888(3) 0.28177(10) 0.0365(3) Uani 0.50 1 d P . 1
Mn1 Mn 1.08823(8) 0.20888(3) 0.28177(10) 0.0365(3) Uani 0.50 1 d P . 2
Cr2 Cr 1.01774(8) 0.04067(3) 0.25945(10) 0.0351(3) Uani 0.50 1 d P . 3
Mn2 Mn 1.01774(8) 0.04067(3) 0.25945(10) 0.0351(3) Uani 0.50 1 d P . 4
Fe Fe 0.61938(9) 0.12697(3) 0.56148(10) 0.0505(3) Uani 1 1 d . A .

loop_
_atom_site_aniso_label
_atom_site_aniso_U_11
_atom_site_aniso_U_22
_atom_site_aniso_U_33
_atom_site_aniso_U_23
_atom_site_aniso_U_13
_atom_site_aniso_U_12
Cl1 0.0914(19) 0.0835(18) 0.1134(19) -0.0275(14) 0.0271(14) -0.0293(14)
Cl2 0.0672(14) 0.0743(15) 0.0675(14) 0.0077(11) 0.0168(11) 0.0016(12)
Cl3 0.0808(16) 0.0746(16) 0.0891(16) 0.0048(13) 0.0122(13) 0.0133(13)
Cr1 0.0500(7) 0.0279(6) 0.0369(6) -0.0017(5) 0.0221(5) -0.0004(6)
Mn1 0.0500(7) 0.0279(6) 0.0369(6) -0.0017(5) 0.0221(5) -0.0004(6)
Cr2 0.0481(7) 0.0266(6) 0.0340(6) 0.0023(5) 0.0188(5) 0.0005(6)
Mn2 0.0481(7) 0.0266(6) 0.0340(6) 0.0023(5) 0.0188(5) 0.0005(6)
Fe 0.0434(7) 0.0568(7) 0.0486(6) 0.0017(6) 0.0138(5) -0.0010(6)

loop_
_atom_type_symbol
_atom_type_description
_atom_type_scat_dispersion_real
_atom_type_scat_dispersion_imag
_atom_type_scat_source
C C 0.0033 0.0016 'International Tables Vol C Tables 4.2.6.8 and 6.1.1.4'
H H 0.0000 0.0000 'International Tables Vol C Tables 4.2.6.8 and 6.1.1.4'
N N 0.0061 0.0033 'International Tables Vol C Tables 4.2.6.8 and 6.1.1.4'
O O 0.0106 0.0060 'International Tables Vol C Tables 4.2.6.8 and 6.1.1.4'
Cl Cl 0.1484 0.1585 'International Tables Vol C Tables 4.2.6.8 and 6.1.1.4'
Cr Cr 0.3209 0.6236 'International Tables Vol C Tables 4.2.6.8 and 6.1.1.4'
Mn Mn 0.3368 0.7283 'International Tables Vol C Tables 4.2.6.8 and 6.1.1.4'
Fe Fe 0.3463 0.8444 'International Tables Vol C Tables 4.2.6.8 and 6.1.1.4'

loop_
_geom_angle_atom_site_label_1
_geom_angle_atom_site_label_2
_geom_angle_atom_site_label_3
_geom_angle
_geom_angle_site_symmetry_1
_geom_angle_site_symmetry_3
O1 C1 C2 116.9(6) . .
O1 C1 C6 121.5(6) . .
C2 C1 C6 121.5(7) . .
C3 C2 C1 117.6(7) . .
C3 C2 H2 121.2 . .
C1 C2 H2 121.2 . .
C4 C3 C2 121.2(7) . .
C4 C3 H3 119.4 . .
C2 C3 H3 119.4 . .
C5 C4 C3 120.7(8) . .
C5 C4 H4 119.6 . .
C3 C4 H4 119.6 . .
C4 C5 C6 121.0(7) . .
C4 C5 H5 119.5 . .
C6 C5 H5 119.5 . .
C5 C6 C1 118.0(6) . .
C5 C6 C7 118.0(6) . .
C1 C6 C7 124.0(7) . .
N1 C7 C6 125.5(7) . .
N1 C7 H7 117.3 . .
C6 C7 H7 117.3 . .
N1 C8 C9 110.4(6) . .
N1 C8 H8A 109.6 . .
C9 C8 H8A 109.6 . .
N1 C8 H8B 109.6 . .
C9 C8 H8B 109.6 . .
H8A C8 H8B 108.1 . .
C8 C9 N2 112.1(6) . .
C8 C9 H9A 109.2 . .
N2 C9 H9A 109.2 . .
C8 C9 H9B 109.2 . .
N2 C9 H9B 109.2 . .
H9A C9 H9B 107.9 . .
N2 C10A C11A 105.5(8) . .
N2 C10A H10A 110.6 . .
C11A C10A H10A 110.6 . .
N2 C10A H10B 110.6 . .
C11A C10A H10B 110.6 . .
H10A C10A H10B 108.8 . .
N3 C11A C10A 111.1(9) . .
N3 C11A H11A 109.4 . .
C10A C11A H11A 109.4 . .
N3 C11A H11B 109.4 . .
C10A C11A H11B 109.4 . .
H11A C11A H11B 108.0 . .
C11B C10B N2 92(2) . .
C11B C10B H10C 113.3 . .
N2 C10B H10C 113.3 . .
C11B C10B H10D 113.4 . .
N2 C10B H10D 113.4 . .
H10C C10B H10D 110.7 . .
C10B C11B N3 95(2) . .
C10B C11B H11C 112.7 . .
N3 C11B H11C 112.7 . .
C10B C11B H11D 112.7 . .
N3 C11B H11D 112.7 . .
H11C C11B H11D 110.1 . .
C13A C12A N3 104.7(10) . .
C13A C12A H12A 110.8 . .
N3 C12A H12A 110.8 . .
C13A C12A H12B 110.8 . .
N3 C12A H12B 110.8 . .
H12A C12A H12B 108.9 . .
N4 C13A C12A 103.7(9) . .
N4 C13A H13A 111.0 . .
C12A C13A H13A 111.0 . .
N4 C13A H13B 111.0 . .
C12A C13A H13B 111.0 . .
H13A C13A H13B 109.0 . .
N3 C12B C13B 110(2) . .
N3 C12B H12C 109.7 . .
C13B C12B H12C 109.7 . .
N3 C12B H12D 109.7 . .
C13B C12B H12D 109.7 . .
H12C C12B H12D 108.2 . .
N4 C13B C12B 103.4(18) . .
N4 C13B H13C 111.1 . .
C12B C13B H13C 111.1 . .
N4 C13B H13D 111.1 . .
C12B C13B H13D 111.1 . .
H13C C13B H13D 109.0 . .
N4 C14 C15 127.6(7) . .
N4 C14 H14 116.2 . .
C15 C14 H14 116.2 . .
C14 C15 C20 123.9(6) . .
C14 C15 C16 119.7(6) . .
C20 C15 C16 116.3(6) . .
C17 C16 C15 121.1(7) . .
C17 C16 H16 119.5 . .
C15 C16 H16 119.5 . .
C18 C17 C16 121.5(7) . .
C18 C17 H17 119.2 . .
C16 C17 H17 119.2 . .
C17 C18 C19 119.8(7) . .
C17 C18 H18 120.1 . .
C19 C18 H18 120.1 . .
C18 C19 C20 118.9(6) . .
C18 C19 H19 120.5 . .
C20 C19 H19 120.5 . .
O2 C20 C19 115.7(6) . .
O2 C20 C15 122.0(6) . .
C19 C20 C15 122.3(6) . .
O3 C21 O5 128.3(6) . .
O3 C21 C22 117.8(5) . .
O5 C21 C22 113.9(5) . .
O6 C22 O4 127.7(6) . .
O6 C22 C21 117.8(5) . .
O4 C22 C21 114.5(5) . .
O9 C23 O7 127.2(6) . .
O9 C23 C24 116.3(5) . .
O7 C23 C24 116.4(5) . .
O8 C24 O10 127.5(5) . .
O8 C24 C23 116.0(5) . .
O10 C24 C23 116.4(5) . .
O12 C25 O11 128.4(5) . .
O12 C25 C25 116.1(7) . 3_756
O11 C25 C25 115.4(7) . 3_756
O13 C26 O14 126.9(5) . .
O13 C26 C26 115.7(7) . 3_755
O14 C26 C26 117.4(7) . 3_755
C7 N1 C8 117.8(6) . .
C7 N1 Fe 124.9(5) . .
C8 N1 Fe 116.4(4) . .
C9 N2 C10A 107.2(7) . .
C9 N2 C10B 140.7(12) . .
C10A N2 C10B 39.8(10) . .
C9 N2 Fe 107.2(4) . .
C10A N2 Fe 110.7(5) . .
C10B N2 Fe 105.7(10) . .
C9 N2 H2A 110.5 . .
C10A N2 H2A 110.5 . .
C10B N2 H2A 76.5 . .
Fe N2 H2A 110.5 . .
C12B N3 C11A 84.1(12) . .
C12B N3 C12A 35.2(10) . .
C11A N3 C12A 118.9(7) . .
C12B N3 C11B 115.8(14) . .
C11A N3 C11B 31.9(8) . .
C12A N3 C11B 149.5(11) . .
C12B N3 Fe 115.2(9) . .
C11A N3 Fe 112.8(6) . .
C12A N3 Fe 103.0(5) . .
C11B N3 Fe 100.2(9) . .
C12B N3 H3A 127.3 . .
C11A N3 H3A 107.2 . .
C12A N3 H3A 107.2 . .
C11B N3 H3A 84.2 . .
Fe N3 H3A 107.2 . .
C14 N4 C13A 118.2(7) . .
C14 N4 C13B 118.7(11) . .
C13A N4 C13B 24.3(11) . .
C14 N4 Fe 124.9(5) . .
C13A N4 Fe 117.0(6) . .
C13B N4 Fe 110.8(11) . .
C1 O1 Fe 131.8(4) . .
C20 O2 Fe 132.2(4) . .
C21 O3 Mn1 114.1(4) . 4_566
C21 O3 Cr1 114.1(4) . 4_566
Mn1 O3 Cr1 0.00(4) 4_566 4_566
C22 O4 Mn1 114.1(4) . 4_566
C22 O4 Cr1 114.1(4) . 4_566
Mn1 O4 Cr1 0.00(3) 4_566 4_566
C21 O5 Cr1 115.5(4) . .
C22 O6 Cr1 113.3(4) . .
C23 O7 Cr1 113.9(4) . .
C24 O8 Cr1 114.1(4) . .
C23 O9 Cr2 114.5(4) . .
C24 O10 Cr2 113.9(4) . .
C25 O11 Cr2 114.1(4) . .
C25 O12 Mn2 114.5(4) . 3_756
C25 O12 Cr2 114.5(4) . 3_756
Mn2 O12 Cr2 0.00(5) 3_756 3_756
C26 O13 Cr2 114.7(4) . .
C26 O14 Mn2 113.3(4) . 3_755
C26 O14 Cr2 113.3(4) . 3_755
Mn2 O14 Cr2 0.00(6) 3_755 3_755
Cl2 C1S Cl1 111.5(4) . .
Cl2 C1S Cl3 111.2(4) . .
Cl1 C1S Cl3 109.5(4) . .
Cl2 C1S H1S 108.2 . .
Cl1 C1S H1S 108.2 . .
Cl3 C1S H1S 108.2 . .
O3 Cr1 O5 94.11(15) 4_565 .
O3 Cr1 O7 171.63(15) 4_565 .
O5 Cr1 O7 94.17(15) . .
O3 Cr1 O4 79.32(15) 4_565 4_565
O5 Cr1 O4 170.89(16) . 4_565
O7 Cr1 O4 92.58(15) . 4_565
O3 Cr1 O8 98.70(15) 4_565 .
O5 Cr1 O8 95.33(15) . .
O7 Cr1 O8 79.30(16) . .
O4 Cr1 O8 91.93(14) 4_565 .
O3 Cr1 O6 94.00(14) 4_565 .
O5 Cr1 O6 79.20(15) . .
O7 Cr1 O6 88.76(15) . .
O4 Cr1 O6 94.86(15) 4_565 .
O8 Cr1 O6 166.52(15) . .
O12 Cr2 O11 79.80(14) 3_756 .
O12 Cr2 O9 93.68(15) 3_756 .
O11 Cr2 O9 93.22(14) . .
O12 Cr2 O13 94.44(14) 3_756 .
O11 Cr2 O13 94.74(15) . .
O9 Cr2 O13 169.52(15) . .
O12 Cr2 O14 94.39(15) 3_756 3_755
O11 Cr2 O14 171.02(16) . 3_755
O9 Cr2 O14 93.99(15) . 3_755
O13 Cr2 O14 78.79(14) . 3_755
O12 Cr2 O10 169.66(15) 3_756 .
O11 Cr2 O10 93.37(15) . .
O9 Cr2 O10 78.86(15) . .
O13 Cr2 O10 93.85(15) . .
O14 Cr2 O10 93.27(14) 3_755 .
O1 Fe O2 106.65(18) . .
O1 Fe N1 87.2(2) . .
O2 Fe N1 90.69(19) . .
O1 Fe N4 92.9(2) . .
O2 Fe N4 86.6(2) . .
N1 Fe N4 177.2(2) . .
O1 Fe N2 156.9(2) . .
O2 Fe N2 90.87(19) . .
N1 Fe N2 77.5(2) . .
N4 Fe N2 103.2(2) . .
O1 Fe N3 89.12(19) . .
O2 Fe N3 157.9(2) . .
N1 Fe N3 105.83(19) . .
N4 Fe N3 77.0(2) . .
N2 Fe N3 78.79(19) . .

loop_
_geom_bond_atom_site_label_1
_geom_bond_atom_site_label_2
_geom_bond_distance
_geom_bond_site_symmetry_2
C1 O1 1.348(7) .
C1 C2 1.393(8) .
C1 C6 1.397(8) .
C2 C3 1.389(8) .
C2 H2 0.9300 .
C3 C4 1.366(8) .
C3 H3 0.9300 .
C4 C5 1.357(8) .
C4 H4 0.9300 .
C5 C6 1.387(8) .
C5 H5 0.9300 .
C6 C7 1.432(8) .
C7 N1 1.291(7) .
C7 H7 0.9300 .
C8 N1 1.457(7) .
C8 C9 1.460(8) .
C8 H8A 0.9700 .
C8 H8B 0.9700 .
C9 N2 1.463(7) .
C9 H9A 0.9700 .
C9 H9B 0.9700 .
C10A N2 1.508(10) .
C10A C11A 1.60(2) .
C10A H10A 0.9700 .
C10A H10B 0.9700 .
C11A N3 1.405(9) .
C11A H11A 0.9700 .
C11A H11B 0.9700 .
C10B C11B 1.52(5) .
C10B N2 1.61(2) .
C10B H10C 0.9700 .
C10B H10D 0.9700 .
C11B N3 1.68(2) .
C11B H11C 0.9700 .
C11B H11D 0.9700 .
C12A C13A 1.504(18) .
C12A N3 1.556(11) .
C12A H12A 0.9700 .
C12A H12B 0.9700 .
C13A N4 1.469(12) .
C13A H13A 0.9700 .
C13A H13B 0.9700 .
C12B N3 1.351(18) .
C12B C13B 1.58(4) .
C12B H12C 0.9700 .
C12B H12D 0.9700 .
C13B N4 1.53(2) .
C13B H13C 0.9700 .
C13B H13D 0.9700 .
C14 N4 1.267(7) .
C14 C15 1.389(7) .
C14 H14 0.9300 .
C15 C20 1.391(7) .
C15 C16 1.402(8) .
C16 C17 1.362(8) .
C16 H16 0.9300 .
C17 C18 1.356(8) .
C17 H17 0.9300 .
C18 C19 1.380(7) .
C18 H18 0.9300 .
C19 C20 1.385(7) .
C19 H19 0.9300 .
C20 O2 1.345(6) .
C21 O3 1.208(5) .
C21 O5 1.262(6) .
C21 C22 1.564(7) .
C22 O6 1.239(5) .
C22 O4 1.244(5) .
C23 O9 1.239(6) .
C23 O7 1.246(6) .
C23 C24 1.553(7) .
C24 O8 1.235(6) .
C24 O10 1.240(6) .
C25 O12 1.233(6) .
C25 O11 1.241(6) .
C25 C25 1.581(10) 3_756
C26 O13 1.232(6) .
C26 O14 1.241(6) .
C26 C26 1.547(10) 3_755
N1 Fe 2.091(5) .
N2 Fe 2.179(5) .
N2 H2A 0.9100 .
N3 Fe 2.192(5) .
N3 H3A 0.9100 .
N4 Fe 2.106(5) .
O1 Fe 1.895(5) .
O2 Fe 1.914(4) .
O3 Mn1 2.064(4) 4_566
O3 Cr1 2.064(4) 4_566
O4 Mn1 2.081(4) 4_566
O4 Cr1 2.081(4) 4_566
O5 Cr1 2.071(4) .
O6 Cr1 2.094(4) .
O7 Cr1 2.072(4) .
O8 Cr1 2.082(4) .
O9 Cr2 2.081(4) .
O10 Cr2 2.096(4) .
O11 Cr2 2.078(4) .
O12 Mn2 2.063(4) 3_756
O12 Cr2 2.063(4) 3_756
O13 Cr2 2.088(4) .
O14 Mn2 2.092(4) 3_755
O14 Cr2 2.092(4) 3_755
C1S Cl2 1.719(6) .
C1S Cl1 1.729(6) .
C1S Cl3 1.776(6) .
C1S H1S 0.9800 .
Cr1 O3 2.064(4) 4_565
Cr1 O4 2.081(4) 4_565
Cr2 O12 2.063(4) 3_756
Cr2 O14 2.092(4) 3_755
